data_7241801
loop_
_publ_author_name
'Chahine, Ali Y.'
'Turner, David R.'
'Batten, Stuart R.'

_publ_section_title
;
 Crystal engineering of coordination polymers using flexible
 tetracarboxylate linkers with embedded cyclohexyldiamine cores
;
_journal_issue 3
_journal_name_full CrystEngComm
_journal_page_first 569
_journal_page_last 590
_journal_paper_doi 10.1039/D0CE01620A
_journal_volume 23
_journal_year 2021
_chemical_formula_moiety 'C62 H50 Cd2 N2 O8'
_chemical_formula_sum 'C62 H50 Cd2 N2 O8'
_chemical_formula_weight 1175.84
_space_group_crystal_system monoclinic
_space_group_IT_number 14
_space_group_name_Hall '-P 2yn'
_space_group_name_H-M_alt 'P 1 21/n 1'
_atom_sites_solution_hydrogens geom
_audit_creation_date 2020-03-30
_audit_creation_method
;
Olex2 1.3
(compiled 2020.02.04 svn.rd84adfe8 for OlexSys, GUI svn.r6032)
;
_audit_update_record
;
2020-11-06 deposited with the CCDC.	2020-11-26 downloaded from the CCDC.
;
_cell_angle_alpha 90
_cell_angle_beta 97.51(3)
_cell_angle_gamma 90
_cell_formula_units_Z 4
_cell_length_a 26.397(5)
_cell_length_b 11.976(2)
_cell_length_c 29.443(6)
_cell_measurement_reflns_used 10066
_cell_measurement_temperature 100(2)
_cell_measurement_theta_max 29.125
_cell_measurement_theta_min 2.467
_cell_volume 9228(3)
_computing_cell_refinement 'XDS (Kabsch, 1993)'
_computing_data_collection 'AS QEGUI'
_computing_data_reduction 'XDS (Kabsch, 1993)'
_computing_molecular_graphics 'Olex2 1.3 (Dolomanov et al., 2009)'
_computing_publication_material 'Olex2 1.3 (Dolomanov et al., 2009)'
_computing_structure_refinement 'SHELXL 2018/3 (Sheldrick, 2015)'
_computing_structure_solution 'SHELXT 2018/2 (Sheldrick, 2018)'
_diffrn_ambient_temperature 100(2)
_diffrn_measured_fraction_theta_full 0.979
_diffrn_measured_fraction_theta_max 0.979
_diffrn_measurement_device_type 'Dectris Eiger 16M'
_diffrn_measurement_method 'Omega Scan'
_diffrn_radiation_type Synchrotron
_diffrn_radiation_wavelength 0.95372
_diffrn_reflns_av_R_equivalents 0.0843
_diffrn_reflns_av_unetI/netI 0.0640
_diffrn_reflns_Laue_measured_fraction_full 0.979
_diffrn_reflns_Laue_measured_fraction_max 0.979
_diffrn_reflns_limit_h_max 26
_diffrn_reflns_limit_h_min -26
_diffrn_reflns_limit_k_max 12
_diffrn_reflns_limit_k_min -12
_diffrn_reflns_limit_l_max 30
_diffrn_reflns_limit_l_min -30
_diffrn_reflns_number 58432
_diffrn_reflns_point_group_measured_fraction_full 0.979
_diffrn_reflns_point_group_measured_fraction_max 0.979
_diffrn_reflns_theta_full 29.125
_diffrn_reflns_theta_max 29.125
_diffrn_reflns_theta_min 2.467
_diffrn_source 'MX2 Beamline Australian Synchrotron'
_exptl_absorpt_coefficient_mu 0.494
_exptl_absorpt_correction_type multi-scan
_exptl_absorpt_process_details 'XDS (Kabsch, 1993)'
_exptl_crystal_colour colourless
_exptl_crystal_density_diffrn 0.846
_exptl_crystal_description plate
_exptl_crystal_F_000 2384
_exptl_crystal_size_max 0.18
_exptl_crystal_size_mid 0.14
_exptl_crystal_size_min 0.10
_exptl_transmission_factor_max 0.4344
_exptl_transmission_factor_min 0.2444
_refine_diff_density_max 1.572
_refine_diff_density_min -1.003
_refine_diff_density_rms 0.089
_refine_ls_extinction_method none
_refine_ls_goodness_of_fit_ref 1.079
_refine_ls_hydrogen_treatment constr
_refine_ls_matrix_type full
_refine_ls_number_parameters 667
_refine_ls_number_reflns 10066
_refine_ls_number_restraints 20
_refine_ls_restrained_S_all 1.081
_refine_ls_R_factor_all 0.1289
_refine_ls_R_factor_gt 0.1017
_refine_ls_shift/su_max 0.001
_refine_ls_shift/su_mean 0.000
_refine_ls_structure_factor_coef Fsqd
_refine_ls_weighting_details 'w=1/[\s^2^(Fo^2^)+(0.2000P)^2^] where P=(Fo^2^+2Fc^2^)/3'
_refine_ls_weighting_scheme calc
_refine_ls_wR_factor_gt 0.2892
_refine_ls_wR_factor_ref 0.3192
_reflns_Friedel_coverage 0.000
_reflns_number_gt 5733
_reflns_number_total 10066
_reflns_threshold_expression 'I > 2\s(I)'
_cod_data_source_file d0ce01620a2.cif
_cod_data_source_block 4
_cod_depositor_comments
;
The following automatic conversions were performed:

data item '_exptl_absorpt_correction_type' value 'Multi-Scan' was
changed to 'multi-scan' in accordance with the
/home/data/users/saulius/crontab/automatic-downloads/rss-feeds/RSC/lib/dictionaries/cif_core.dic
dictionary named 'cif_core.dic' version 2.4.2 last updated on
2011-04-26.

Automatic conversion script
Id: cif_fix_values 7556 2019-12-06 15:28:31Z antanas 

 Adding full bibliography for 7241796--7241816.cif.
;
_cod_database_code 7241801
_shelx_shelxl_version_number 2018/3
_shelx_space_group_comment
;
The symmetry employed for this shelxl refinement is uniquely defined
by the following loop, which should always be used as a source of
symmetry information in preference to the above space-group names.
They are only intended as comments.
;
_olex2_refinement_description
;
1. Fixed Uiso
 At 1.2 times of:
  All C(H) groups, All C(H,H) groups
2. Restrained distances
 C34-C31
 1.43 with sigma of 0.02
 C17-C20
 1.48 with sigma of 0.02
3. Uiso/Uaniso restraints and constraints
Uanis(O3) \\sim Ueq, Uanis(O1) \\sim Ueq: with sigma of 0.001 and sigma for
terminal atoms of 0.0005
Uanis(C34) \\sim Ueq: with sigma of 0.001 and sigma for terminal atoms of 0.0005
4.a Ternary CH refined with riding coordinates:
 C1(H1), C4(H4)
4.b Secondary CH2 refined with riding coordinates:
 C2(H2A,H2B), C3(H3A,H3B), C5(H5A,H5B), C6(H6A,H6B), C7(H7A,H7B), C21(H21A,
 H21B), C35(H35A,H35B), C49(H49A,H49B)
4.c Aromatic/amide H refined with riding coordinates:
 C9(H9), C10(H10), C12(H12), C13(H13), C15(H15), C16(H16), C18(H18), C19(H19),
 C23(H23), C24(H24), C26(H26), C27(H27), C29(H29), C30(H30), C32(H32), C33(H33),
  C37(H37), C38(H38), C40(H40), C41(H41), C43(H43), C44(H44), C46(H46),
 C47(H47), C51(H51), C52(H52), C54(H54), C55(H55), C57(H57), C58(H58), C60(H60),
  C61(H61)
;
_olex2_submission_special_instructions 'No special instructions were received'

loop_
_space_group_symop_operation_xyz
'x, y, z'
'-x+1/2, y+1/2, -z+1/2'
'-x, -y, -z'
'x-1/2, -y-1/2, z-1/2'

loop_
_atom_site_label
_atom_site_type_symbol
_atom_site_fract_x
_atom_site_fract_y
_atom_site_fract_z
_atom_site_U_iso_or_equiv
_atom_site_adp_type
_atom_site_occupancy
_atom_site_site_symmetry_order
_atom_site_calc_flag
_atom_site_refinement_flags_posn
_atom_site_refinement_flags_adp
_atom_site_refinement_flags_occupancy
_atom_site_disorder_assembly
_atom_site_disorder_group
Cd1 Cd 0.22392(4) 0.52850(11) 0.21899(3) 0.1874(6) Uani 1 1 d . . . . .
Cd2 Cd 0.79707(3) 0.72255(6) 0.72422(2) 0.1254(4) Uani 1 1 d . . . . .
O1 O 0.2696(4) 0.6696(9) 0.2782(4) 0.201(3) Uani 1 1 d . U . . .
O2 O 0.2905(4) 0.8249(16) 0.3178(3) 0.251(6) Uani 1 1 d . . . . .
O3 O 0.7281(4) 0.6153(9) 0.7235(3) 0.213(4) Uani 1 1 d . U . . .
O4 O 0.6953(4) 0.7681(14) 0.6905(3) 0.259(7) Uani 1 1 d . . . . .
O5 O 0.3112(3) 0.7550(8) 1.1477(2) 0.162(3) Uani 1 1 d . . . . .
O6 O 0.2951(4) 0.5960(8) 1.1859(3) 0.161(3) Uani 1 1 d . . . . .
O7 O -0.1600(3) 0.5407(6) 0.7390(2) 0.141(2) Uani 1 1 d . . . . .
O8 O -0.1166(3) 0.7009(7) 0.7422(3) 0.156(2) Uani 1 1 d . . . . .
N1 N 0.3131(3) 0.3054(6) 0.6382(3) 0.122(2) Uani 1 1 d . . . . .
N2 N 0.2612(3) 0.2667(6) 0.8205(3) 0.123(2) Uani 1 1 d . . . . .
C1 C 0.2637(4) 0.2706(7) 0.7729(3) 0.126(3) Uani 1 1 d . . . . .
H1 H 0.228509 0.272304 0.757465 0.152 Uiso 1 1 calc R U . . .
C2 C 0.2911(4) 0.1694(8) 0.7524(3) 0.137(3) Uani 1 1 d . . . . .
H2A H 0.326974 0.168724 0.764933 0.164 Uiso 1 1 calc R U . . .
H2B H 0.275892 0.100031 0.760822 0.164 Uiso 1 1 calc R U . . .
C3 C 0.2861(4) 0.1787(7) 0.6993(3) 0.130(3) Uani 1 1 d . . . . .
H3A H 0.250307 0.178117 0.686503 0.156 Uiso 1 1 calc R U . . .
H3B H 0.302718 0.115490 0.686854 0.156 Uiso 1 1 calc R U . . .
C4 C 0.3116(4) 0.2893(7) 0.6863(4) 0.135(3) Uani 1 1 d . . . . .
H4 H 0.347216 0.285601 0.700544 0.162 Uiso 1 1 calc R U . . .
C5 C 0.2881(4) 0.3870(8) 0.7082(3) 0.136(3) Uani 1 1 d . . . . .
H5A H 0.305750 0.454661 0.701205 0.163 Uiso 1 1 calc R U . . .
H5B H 0.252688 0.394180 0.694757 0.163 Uiso 1 1 calc R U . . .
C6 C 0.2901(4) 0.3773(8) 0.7588(3) 0.132(3) Uani 1 1 d . . . . .
H6A H 0.273691 0.441898 0.770314 0.158 Uiso 1 1 calc R U . . .
H6B H 0.325558 0.376937 0.772655 0.158 Uiso 1 1 calc R U . . .
C7 C 0.2660(4) 0.2842(9) 0.6075(4) 0.148(3) Uani 1 1 d . . . . .
H7A H 0.237001 0.303647 0.623029 0.178 Uiso 1 1 calc R U . . .
H7B H 0.263729 0.205137 0.600370 0.178 Uiso 1 1 calc R U . . .
C8 C 0.2632(4) 0.3477(9) 0.5648(4) 0.132(3) Uani 1 1 d . . . . .
C9 C 0.2590(7) 0.2976(11) 0.5227(6) 0.201(6) Uani 1 1 d . . . . .
H9 H 0.256623 0.220173 0.520903 0.241 Uiso 1 1 calc R U . . .
C10 C 0.2583(6) 0.3592(12) 0.4826(4) 0.189(5) Uani 1 1 d . . . . .
H10 H 0.255610 0.321007 0.454851 0.226 Uiso 1 1 calc R U . . .
C11 C 0.2613(5) 0.4743(11) 0.4818(4) 0.152(4) Uani 1 1 d . . . . .
C12 C 0.2653(5) 0.5233(9) 0.5243(4) 0.156(4) Uani 1 1 d . . . . .
H12 H 0.267985 0.600554 0.526764 0.187 Uiso 1 1 calc R U . . .
C13 C 0.2655(5) 0.4582(10) 0.5643(3) 0.158(4) Uani 1 1 d . . . . .
H13 H 0.267293 0.495436 0.592144 0.190 Uiso 1 1 calc R U . . .
C14 C 0.2622(5) 0.5404(12) 0.4400(4) 0.154(4) Uani 1 1 d . . . . .
C15 C 0.2458(6) 0.4960(10) 0.3949(5) 0.177(5) Uani 1 1 d . . . . .
H15 H 0.232212 0.424252 0.392741 0.213 Uiso 1 1 calc R U . . .
C16 C 0.2490(6) 0.5513(14) 0.3561(4) 0.183(6) Uani 1 1 d . . . . .
H16 H 0.238019 0.517216 0.328140 0.219 Uiso 1 1 calc R U . . .
C17 C 0.2680(6) 0.6571(16) 0.3567(4) 0.174(5) Uani 1 1 d D . . . .
C18 C 0.2865(6) 0.7037(12) 0.3997(5) 0.196(6) Uani 1 1 d . . . . .
H18 H 0.302058 0.773498 0.401393 0.235 Uiso 1 1 calc R U . . .
C19 C 0.2814(6) 0.6448(13) 0.4392(4) 0.181(5) Uani 1 1 d . . . . .
H19 H 0.292002 0.679338 0.467135 0.217 Uiso 1 1 calc R U . . .
C20 C 0.2821(7) 0.7183(11) 0.3145(6) 0.188(8) Uani 1 1 d D . . . .
C21 C 0.3575(4) 0.2540(8) 0.6215(4) 0.130(3) Uani 1 1 d . . . . .
H21A H 0.351791 0.251210 0.588324 0.156 Uiso 1 1 calc R U . . .
H21B H 0.361053 0.177957 0.632776 0.156 Uiso 1 1 calc R U . . .
C22 C 0.4054(4) 0.3160(9) 0.6364(3) 0.125(3) Uani 1 1 d . . . . .
C23 C 0.4523(7) 0.2629(10) 0.6441(5) 0.174(5) Uani 1 1 d . . . . .
H23 H 0.453621 0.186323 0.639147 0.209 Uiso 1 1 calc R U . . .
C24 C 0.4968(5) 0.3184(11) 0.6588(5) 0.193(5) Uani 1 1 d . . . . .
H24 H 0.526745 0.277195 0.665523 0.231 Uiso 1 1 calc R U . . .
C25 C 0.4992(4) 0.4323(10) 0.6641(4) 0.146(3) Uani 1 1 d . . . . .
C26 C 0.4534(5) 0.4866(9) 0.6551(4) 0.161(4) Uani 1 1 d . . . . .
H26 H 0.452482 0.564028 0.657234 0.194 Uiso 1 1 calc R U . . .
C27 C 0.4071(4) 0.4267(10) 0.6427(4) 0.157(4) Uani 1 1 d . . . . .
H27 H 0.376600 0.466323 0.638793 0.188 Uiso 1 1 calc R U . . .
C28 C 0.5486(5) 0.4903(9) 0.6762(4) 0.145(3) Uani 1 1 d . . . . .
C29 C 0.5895(6) 0.4464(10) 0.7012(5) 0.188(5) Uani 1 1 d . . . . .
H29 H 0.587755 0.372820 0.710943 0.225 Uiso 1 1 calc R U . . .
C30 C 0.6341(5) 0.5046(14) 0.7134(5) 0.190(6) Uani 1 1 d . . . . .
H30 H 0.660112 0.468732 0.732207 0.228 Uiso 1 1 calc R U . . .
C31 C 0.6427(4) 0.6071(13) 0.7005(5) 0.164(4) Uani 1 1 d D . . . .
C32 C 0.5999(6) 0.6553(11) 0.6697(4) 0.171(4) Uani 1 1 d . . . . .
H32 H 0.603210 0.724651 0.656187 0.205 Uiso 1 1 calc R U . . .
C33 C 0.5549(4) 0.5962(13) 0.6612(4) 0.171(4) Uani 1 1 d . . . . .
H33 H 0.527176 0.630871 0.644154 0.206 Uiso 1 1 calc R U . . .
C34 C 0.6938(5) 0.6686(12) 0.7023(5) 0.160(4) Uani 1 1 d D U . . .
C35 C 0.2194(4) 0.2013(8) 0.8351(3) 0.133(3) Uani 1 1 d . . . . .
H35A H 0.224240 0.193754 0.868137 0.160 Uiso 1 1 calc R U . . .
H35B H 0.219188 0.127094 0.821800 0.160 Uiso 1 1 calc R U . . .
C36 C 0.1689(5) 0.2583(8) 0.8198(4) 0.141(3) Uani 1 1 d . . . . .
C37 C 0.1634(4) 0.3648(10) 0.8280(5) 0.165(4) Uani 1 1 d . . . . .
H37 H 0.190597 0.404797 0.843402 0.198 Uiso 1 1 calc R U . . .
C38 C 0.1174(5) 0.4186(9) 0.8139(5) 0.188(5) Uani 1 1 d . . . . .
H38 H 0.115166 0.494996 0.818907 0.225 Uiso 1 1 calc R U . . .
C39 C 0.0753(4) 0.3639(9) 0.7930(4) 0.143(3) Uani 1 1 d . . . . .
C40 C 0.0812(5) 0.2508(8) 0.7840(4) 0.148(4) Uani 1 1 d . . . . .
H40 H 0.054241 0.210060 0.768709 0.177 Uiso 1 1 calc R U . . .
C41 C 0.1257(5) 0.2018(9) 0.7974(4) 0.152(4) Uani 1 1 d . . . . .
H41 H 0.128591 0.125884 0.791702 0.182 Uiso 1 1 calc R U . . .
C42 C 0.0241(4) 0.4201(9) 0.7802(4) 0.137(3) Uani 1 1 d . . . . .
C43 C 0.0225(5) 0.5367(9) 0.7680(5) 0.166(4) Uani 1 1 d . . . . .
H43 H 0.052921 0.575498 0.767543 0.199 Uiso 1 1 calc R U . . .
C44 C -0.0220(6) 0.5903(10) 0.7574(4) 0.164(4) Uani 1 1 d . . . . .
H44 H -0.021636 0.666044 0.750410 0.197 Uiso 1 1 calc R U . . .
C45 C -0.0692(4) 0.5358(9) 0.7565(3) 0.135(3) Uani 1 1 d . . . . .
C46 C -0.0675(4) 0.4244(10) 0.7663(4) 0.144(3) Uani 1 1 d . . . . .
H46 H -0.098154 0.385699 0.765566 0.173 Uiso 1 1 calc R U . . .
C47 C -0.0225(5) 0.3670(9) 0.7774(4) 0.152(3) Uani 1 1 d . . . . .
H47 H -0.023460 0.290658 0.783035 0.183 Uiso 1 1 calc R U . . .
C48 C -0.1183(5) 0.5929(12) 0.7469(3) 0.138(3) Uani 1 1 d . . . . .
C49 C 0.3094(4) 0.2401(9) 0.8508(4) 0.142(3) Uani 1 1 d . . . . .
H49A H 0.338401 0.264184 0.836211 0.171 Uiso 1 1 calc R U . . .
H49B H 0.311976 0.160034 0.855427 0.171 Uiso 1 1 calc R U . . .
C50 C 0.3106(4) 0.2982(9) 0.8970(4) 0.130(3) Uani 1 1 d . . . . .
C51 C 0.3196(5) 0.2388(9) 0.9365(4) 0.144(4) Uani 1 1 d . . . . .
H51 H 0.325429 0.162255 0.935989 0.173 Uiso 1 1 calc R U . . .
C52 C 0.3198(5) 0.2960(9) 0.9781(4) 0.147(4) Uani 1 1 d . . . . .
H52 H 0.324515 0.255220 1.005241 0.176 Uiso 1 1 calc R U . . .
C53 C 0.3134(4) 0.4103(10) 0.9806(4) 0.140(3) Uani 1 1 d . . . . .
C54 C 0.3069(5) 0.4658(10) 0.9376(5) 0.162(4) Uani 1 1 d . . . . .
H54 H 0.304181 0.543243 0.936708 0.194 Uiso 1 1 calc R U . . .
C55 C 0.3046(4) 0.4082(10) 0.8980(3) 0.144(3) Uani 1 1 d . . . . .
H55 H 0.298619 0.446902 0.870473 0.173 Uiso 1 1 calc R U . . .
C56 C 0.3127(4) 0.4733(10) 1.0237(4) 0.144(3) Uani 1 1 d . . . . .
C57 C 0.2966(5) 0.4233(9) 1.0637(5) 0.157(4) Uani 1 1 d . . . . .
H57 H 0.286302 0.349024 1.061797 0.188 Uiso 1 1 calc R U . . .
C58 C 0.2953(5) 0.4748(9) 1.1023(4) 0.145(4) Uani 1 1 d . . . . .
H58 H 0.285427 0.437127 1.127343 0.175 Uiso 1 1 calc R U . . .
C59 C 0.3090(4) 0.5882(10) 1.1058(4) 0.143(3) Uani 1 1 d . . . . .
C60 C 0.3251(5) 0.6380(10) 1.0680(5) 0.165(4) Uani 1 1 d . . . . .
H60 H 0.335018 0.712529 1.070114 0.198 Uiso 1 1 calc R U . . .
C61 C 0.3273(5) 0.5845(10) 1.0285(4) 0.154(4) Uani 1 1 d . . . . .
H61 H 0.338572 0.622029 1.004048 0.185 Uiso 1 1 calc R U . . .
C62 C 0.3017(5) 0.6419(12) 1.1529(6) 0.170(5) Uani 1 1 d . . . . .

loop_
_atom_site_aniso_label
_atom_site_aniso_U_11
_atom_site_aniso_U_22
_atom_site_aniso_U_33
_atom_site_aniso_U_23
_atom_site_aniso_U_13
_atom_site_aniso_U_12
Cd1 0.1560(9) 0.2471(13) 0.1574(8) -0.0124(7) 0.0134(6) 0.0148(7)
Cd2 0.1353(7) 0.1034(6) 0.1293(6) -0.0017(3) -0.0137(4) 0.0015(4)
O1 0.202(4) 0.201(4) 0.201(4) 0.0005(10) 0.0261(11) 0.0013(10)
O2 0.171(8) 0.43(2) 0.144(6) 0.086(10) -0.009(5) 0.035(12)
O3 0.212(4) 0.212(4) 0.214(4) -0.0022(10) 0.0274(11) 0.0006(10)
O4 0.224(10) 0.405(18) 0.134(6) -0.027(8) -0.023(6) -0.167(11)
O5 0.188(7) 0.158(7) 0.140(5) -0.021(5) 0.020(5) 0.011(5)
O6 0.219(8) 0.137(6) 0.123(5) 0.007(4) 0.002(5) 0.003(5)
O7 0.132(5) 0.145(6) 0.138(5) 0.000(4) -0.010(4) 0.019(5)
O8 0.159(6) 0.119(5) 0.184(6) -0.012(4) 0.001(5) 0.028(4)
N1 0.138(6) 0.116(5) 0.108(5) 0.017(4) -0.004(5) -0.015(5)
N2 0.131(6) 0.115(5) 0.118(6) -0.001(4) -0.002(5) 0.018(5)
C1 0.146(8) 0.101(6) 0.128(8) 0.004(5) 0.003(6) 0.011(6)
C2 0.162(9) 0.092(6) 0.153(8) 0.012(6) 0.009(6) 0.000(6)
C3 0.163(8) 0.099(6) 0.122(7) -0.001(5) -0.007(5) -0.007(6)
C4 0.158(8) 0.097(7) 0.143(8) 0.007(6) -0.010(6) -0.019(6)
C5 0.155(8) 0.097(6) 0.148(8) 0.004(6) -0.008(6) 0.002(6)
C6 0.162(8) 0.102(6) 0.126(7) -0.014(5) 0.000(6) -0.011(6)
C7 0.145(9) 0.148(9) 0.146(8) 0.007(7) 0.001(7) -0.016(7)
C8 0.165(9) 0.111(8) 0.113(7) -0.003(6) -0.010(6) -0.015(6)
C9 0.282(18) 0.131(10) 0.170(12) 0.009(10) -0.045(11) -0.045(10)
C10 0.300(17) 0.122(10) 0.130(9) -0.006(8) -0.026(9) -0.017(10)
C11 0.203(11) 0.137(10) 0.108(8) -0.021(7) -0.008(7) 0.002(7)
C12 0.221(12) 0.106(7) 0.137(9) 0.003(7) 0.006(8) 0.000(7)
C13 0.235(13) 0.122(9) 0.109(7) -0.014(7) -0.007(7) 0.012(8)
C14 0.210(11) 0.145(10) 0.101(8) 0.005(7) -0.004(7) 0.025(9)
C15 0.258(15) 0.111(7) 0.150(10) 0.003(8) -0.019(9) 0.000(8)
C16 0.288(17) 0.149(11) 0.104(8) 0.025(8) -0.003(8) 0.055(11)
C17 0.218(13) 0.197(15) 0.109(9) 0.040(10) 0.031(9) 0.090(12)
C18 0.236(15) 0.181(12) 0.156(11) 0.050(11) -0.035(10) -0.016(10)
C19 0.269(16) 0.149(11) 0.120(9) 0.007(8) 0.007(8) -0.026(10)
C20 0.222(15) 0.117(9) 0.201(16) -0.003(10) -0.070(12) 0.068(10)
C21 0.146(9) 0.103(6) 0.136(7) 0.001(5) -0.003(6) -0.007(6)
C22 0.122(8) 0.096(7) 0.150(7) 0.000(6) -0.008(6) 0.004(6)
C23 0.197(14) 0.109(8) 0.214(12) -0.008(8) 0.013(10) -0.006(9)
C24 0.134(9) 0.123(10) 0.305(17) -0.020(10) -0.029(10) -0.008(8)
C25 0.128(8) 0.119(8) 0.181(9) 0.005(7) -0.014(7) -0.001(7)
C26 0.134(9) 0.109(7) 0.231(12) -0.030(7) -0.015(8) -0.007(7)
C27 0.140(9) 0.120(9) 0.204(11) 0.017(8) 0.004(7) 0.009(7)
C28 0.145(10) 0.085(6) 0.201(10) -0.011(7) 0.015(8) -0.015(7)
C29 0.172(12) 0.103(7) 0.270(15) 0.017(8) -0.043(11) 0.036(8)
C30 0.104(8) 0.168(12) 0.275(16) -0.028(11) -0.062(9) -0.006(8)
C31 0.110(8) 0.148(10) 0.238(13) -0.061(10) 0.036(9) -0.017(8)
C32 0.163(11) 0.153(10) 0.192(10) -0.006(8) 0.006(9) -0.029(10)
C33 0.109(8) 0.178(12) 0.218(12) 0.001(10) -0.010(7) -0.003(8)
C34 0.161(4) 0.160(4) 0.160(4) -0.0009(10) 0.0199(12) 0.0000(10)
C35 0.133(8) 0.114(7) 0.149(7) 0.020(6) 0.000(6) -0.004(6)
C36 0.142(9) 0.083(7) 0.202(10) 0.008(6) 0.037(8) 0.009(6)
C37 0.111(7) 0.115(9) 0.258(13) -0.016(8) -0.018(7) 0.002(6)
C38 0.158(11) 0.079(6) 0.321(17) -0.028(8) 0.015(11) -0.006(7)
C39 0.131(8) 0.101(7) 0.195(9) 0.013(7) 0.010(7) -0.001(7)
C40 0.136(9) 0.092(7) 0.212(11) 0.000(6) 0.006(7) 0.001(6)
C41 0.134(9) 0.096(7) 0.223(11) -0.017(7) 0.015(8) -0.010(7)
C42 0.124(8) 0.110(7) 0.175(8) -0.007(6) 0.009(6) 0.002(6)
C43 0.123(8) 0.109(8) 0.261(13) 0.037(8) 0.012(8) 0.002(6)
C44 0.165(11) 0.110(7) 0.214(11) 0.021(7) 0.012(9) -0.002(9)
C45 0.139(9) 0.097(7) 0.167(8) 0.006(6) 0.019(6) 0.008(7)
C46 0.095(6) 0.127(8) 0.208(10) 0.004(7) 0.014(6) 0.010(6)
C47 0.153(10) 0.113(7) 0.193(10) -0.003(7) 0.030(8) -0.011(8)
C48 0.149(10) 0.149(11) 0.109(6) -0.002(6) -0.010(6) 0.059(9)
C49 0.151(9) 0.131(7) 0.142(8) 0.002(6) 0.009(7) 0.015(6)
C50 0.138(7) 0.115(8) 0.134(8) -0.013(7) 0.009(6) 0.006(6)
C51 0.200(11) 0.114(7) 0.120(7) 0.024(7) 0.022(7) 0.018(7)
C52 0.194(11) 0.121(9) 0.122(8) 0.009(6) 0.006(7) 0.014(7)
C53 0.165(9) 0.125(8) 0.128(8) 0.006(7) 0.011(6) 0.014(7)
C54 0.187(11) 0.117(8) 0.168(10) 0.010(9) -0.026(8) 0.010(7)
C55 0.198(10) 0.122(8) 0.109(7) -0.013(6) 0.007(6) 0.027(7)
C56 0.168(9) 0.128(9) 0.138(8) 0.004(8) 0.026(7) 0.001(7)
C57 0.200(11) 0.094(6) 0.176(10) 0.001(8) 0.028(9) 0.002(7)
C58 0.200(11) 0.118(8) 0.120(7) -0.030(6) 0.029(7) 0.003(7)
C59 0.171(9) 0.116(8) 0.140(8) -0.018(8) 0.012(7) -0.002(7)
C60 0.217(13) 0.119(8) 0.165(10) 0.004(9) 0.044(9) 0.000(8)
C61 0.188(10) 0.123(9) 0.152(9) -0.012(7) 0.017(7) -0.019(7)
C62 0.133(9) 0.119(11) 0.243(17) -0.068(11) -0.036(10) 0.030(7)

loop_
_atom_type_symbol
_atom_type_description
_atom_type_scat_dispersion_real
_atom_type_scat_dispersion_imag
_atom_type_scat_source
C C 0.0035 0.0016 'International Tables Vol C Tables 4.2.6.8 and 6.1.1.4'
H H 0.0000 0.0000 'International Tables Vol C Tables 4.2.6.8 and 6.1.1.4'
Cd Cd -0.8053 1.2285 'International Tables Vol C Tables 4.2.6.8 and 6.1.1.4'
N N 0.0065 0.0032 'International Tables Vol C Tables 4.2.6.8 and 6.1.1.4'
O O 0.0116 0.0061 'International Tables Vol C Tables 4.2.6.8 and 6.1.1.4'

loop_
_geom_angle_atom_site_label_1
_geom_angle_atom_site_label_2
_geom_angle_atom_site_label_3
_geom_angle
_geom_angle_site_symmetry_1
_geom_angle_site_symmetry_3
_geom_angle_publ_flag
O1 Cd1 O2 152.9(4) . 2_545 ?
O1 Cd1 O3 81.5(3) . 3_666 ?
O3 Cd1 O2 72.2(4) 3_666 2_545 ?
O6 Cd1 O1 74.4(3) 1_554 . ?
O6 Cd1 O2 102.9(3) 1_554 2_545 ?
O6 Cd1 O3 98.5(3) 1_554 3_666 ?
O7 Cd1 O1 100.1(3) 3_566 . ?
O7 Cd1 O2 79.6(3) 3_566 2_545 ?
O7 Cd1 O3 75.5(3) 3_566 3_666 ?
O7 Cd1 O6 172.6(3) 3_566 1_554 ?
O1 Cd2 O5 136.2(4) 4_676 4_675 ?
O1 Cd2 O6 80.0(4) 4_676 4_675 ?
O1 Cd2 O7 124.6(3) 4_676 1_655 ?
O1 Cd2 O8 107.8(3) 4_676 1_655 ?
O3 Cd2 O1 90.0(4) . 4_676 ?
O3 Cd2 O5 106.9(3) . 4_675 ?
O3 Cd2 O6 122.7(4) . 4_675 ?
O3 Cd2 O7 81.3(4) . 1_655 ?
O3 Cd2 O8 136.6(4) . 1_655 ?
O5 Cd2 O6 56.8(3) 4_675 4_675 ?
O5 Cd2 O7 98.2(3) 4_675 1_655 ?
O6 Cd2 O7 147.9(3) 4_675 1_655 ?
O8 Cd2 O5 87.5(3) 1_655 4_675 ?
O8 Cd2 O6 99.7(3) 1_655 4_675 ?
O8 Cd2 O7 55.8(3) 1_655 1_655 ?
Cd2 O1 Cd1 93.6(4) 4_575 . ?
C20 O1 Cd1 160.2(11) . . ?
C20 O1 Cd2 105.6(10) . 4_575 ?
Cd2 O3 Cd1 92.7(4) . 3_666 ?
C34 O3 Cd1 160.8(10) . 3_666 ?
C34 O3 Cd2 104.8(10) . . ?
C34 O4 Cd1 144.1(9) . 4_676 ?
C62 O5 Cd2 87.2(8) . 4_576 ?
Cd1 O6 Cd2 94.8(3) 1_556 4_576 ?
C62 O6 Cd1 136.6(10) . 1_556 ?
C62 O6 Cd2 88.2(8) . 4_576 ?
Cd1 O7 Cd2 93.4(3) 3_566 1_455 ?
C48 O7 Cd1 137.8(7) . 3_566 ?
C48 O7 Cd2 88.0(6) . 1_455 ?
C48 O8 Cd2 95.2(7) . 1_455 ?
C4 N1 C7 117.1(8) . . ?
C4 N1 C21 113.6(8) . . ?
C7 N1 C21 112.0(8) . . ?
C1 N2 C35 116.3(8) . . ?
C1 N2 C49 116.9(8) . . ?
C35 N2 C49 109.2(8) . . ?
N2 C1 H1 107.1 . . ?
N2 C1 C2 116.1(8) . . ?
N2 C1 C6 112.2(8) . . ?
C2 C1 H1 107.1 . . ?
C6 C1 H1 107.1 . . ?
C6 C1 C2 106.8(8) . . ?
C1 C2 H2A 109.6 . . ?
C1 C2 H2B 109.6 . . ?
H2A C2 H2B 108.1 . . ?
C3 C2 C1 110.4(7) . . ?
C3 C2 H2A 109.6 . . ?
C3 C2 H2B 109.6 . . ?
C2 C3 H3A 109.9 . . ?
C2 C3 H3B 109.9 . . ?
C2 C3 C4 108.9(7) . . ?
H3A C3 H3B 108.3 . . ?
C4 C3 H3A 109.9 . . ?
C4 C3 H3B 109.9 . . ?
N1 C4 C3 115.1(8) . . ?
N1 C4 H4 106.2 . . ?
N1 C4 C5 112.6(8) . . ?
C3 C4 H4 106.2 . . ?
C5 C4 C3 110.0(9) . . ?
C5 C4 H4 106.2 . . ?
C4 C5 H5A 108.8 . . ?
C4 C5 H5B 108.8 . . ?
H5A C5 H5B 107.7 . . ?
C6 C5 C4 113.8(8) . . ?
C6 C5 H5A 108.8 . . ?
C6 C5 H5B 108.8 . . ?
C1 C6 H6A 109.2 . . ?
C1 C6 H6B 109.2 . . ?
C5 C6 C1 112.1(8) . . ?
C5 C6 H6A 109.2 . . ?
C5 C6 H6B 109.2 . . ?
H6A C6 H6B 107.9 . . ?
N1 C7 H7A 109.1 . . ?
N1 C7 H7B 109.1 . . ?
N1 C7 C8 112.6(9) . . ?
H7A C7 H7B 107.8 . . ?
C8 C7 H7A 109.1 . . ?
C8 C7 H7B 109.1 . . ?
C9 C8 C7 122.6(11) . . ?
C13 C8 C7 122.1(11) . . ?
C13 C8 C9 115.2(10) . . ?
C8 C9 H9 119.1 . . ?
C8 C9 C10 121.8(11) . . ?
C10 C9 H9 119.1 . . ?
C9 C10 H10 118.3 . . ?
C11 C10 C9 123.3(11) . . ?
C11 C10 H10 118.3 . . ?
C10 C11 C14 124.1(11) . . ?
C12 C11 C10 114.1(11) . . ?
C12 C11 C14 121.8(12) . . ?
C11 C12 H12 119.5 . . ?
C11 C12 C13 121.0(10) . . ?
C13 C12 H12 119.5 . . ?
C8 C13 C12 124.5(10) . . ?
C8 C13 H13 117.8 . . ?
C12 C13 H13 117.8 . . ?
C15 C14 C11 122.5(13) . . ?
C19 C14 C11 124.1(11) . . ?
C19 C14 C15 113.2(11) . . ?
C14 C15 H15 118.0 . . ?
C16 C15 C14 124.1(12) . . ?
C16 C15 H15 118.0 . . ?
C15 C16 H16 119.5 . . ?
C15 C16 C17 121.0(13) . . ?
C17 C16 H16 119.5 . . ?
C16 C17 C18 117.7(12) . . ?
C16 C17 C20 124.3(14) . . ?
C18 C17 C20 116.5(17) . . ?
C17 C18 H18 120.2 . . ?
C19 C18 C17 119.6(14) . . ?
C19 C18 H18 120.2 . . ?
C14 C19 C18 124.3(12) . . ?
C14 C19 H19 117.8 . . ?
C18 C19 H19 117.8 . . ?
O1 C20 O2 123.9(14) . . ?
O1 C20 C17 114.5(14) . . ?
O2 C20 C17 117.9(15) . . ?
N1 C21 H21A 109.1 . . ?
N1 C21 H21B 109.1 . . ?
N1 C21 C22 112.4(8) . . ?
H21A C21 H21B 107.9 . . ?
C22 C21 H21A 109.1 . . ?
C22 C21 H21B 109.1 . . ?
C23 C22 C21 122.0(10) . . ?
C27 C22 C21 123.3(11) . . ?
C27 C22 C23 114.8(11) . . ?
C22 C23 H23 118.6 . . ?
C24 C23 C22 122.8(11) . . ?
C24 C23 H23 118.6 . . ?
C23 C24 H24 118.6 . . ?
C23 C24 C25 122.8(13) . . ?
C25 C24 H24 118.6 . . ?
C24 C25 C28 121.3(12) . . ?
C26 C25 C24 115.1(11) . . ?
C26 C25 C28 123.5(11) . . ?
C25 C26 H26 119.4 . . ?
C25 C26 C27 121.1(10) . . ?
C27 C26 H26 119.4 . . ?
C22 C27 C26 123.2(11) . . ?
C22 C27 H27 118.4 . . ?
C26 C27 H27 118.4 . . ?
C29 C28 C25 124.9(12) . . ?
C29 C28 C33 114.9(11) . . ?
C33 C28 C25 120.2(12) . . ?
C28 C29 H29 118.4 . . ?
C28 C29 C30 123.3(12) . . ?
C30 C29 H29 118.4 . . ?
C29 C30 H30 117.5 . . ?
C31 C30 C29 125.0(12) . . ?
C31 C30 H30 117.5 . . ?
C30 C31 C32 113.4(11) . . ?
C30 C31 C34 128.6(14) . . ?
C32 C31 C34 115.8(14) . . ?
C31 C32 H32 120.5 . . ?
C33 C32 C31 119.0(12) . . ?
C33 C32 H32 120.5 . . ?
C28 C33 C32 124.1(12) . . ?
C28 C33 H33 118.0 . . ?
C32 C33 H33 118.0 . . ?
O3 C34 O4 126.9(15) . . ?
O3 C34 C31 111.0(14) . . ?
O4 C34 C31 120.7(14) . . ?
N2 C35 H35A 109.7 . . ?
N2 C35 H35B 109.7 . . ?
N2 C35 C36 109.9(8) . . ?
H35A C35 H35B 108.2 . . ?
C36 C35 H35A 109.7 . . ?
C36 C35 H35B 109.7 . . ?
C37 C36 C35 120.0(11) . . ?
C37 C36 C41 116.7(11) . . ?
C41 C36 C35 123.3(10) . . ?
C36 C37 H37 119.7 . . ?
C36 C37 C38 120.7(11) . . ?
C38 C37 H37 119.7 . . ?
C37 C38 H38 118.7 . . ?
C39 C38 C37 122.7(10) . . ?
C39 C38 H38 118.7 . . ?
C38 C39 C40 116.6(10) . . ?
C38 C39 C42 123.1(10) . . ?
C40 C39 C42 120.3(11) . . ?
C39 C40 H40 120.3 . . ?
C41 C40 C39 119.4(11) . . ?
C41 C40 H40 120.3 . . ?
C36 C41 H41 118.1 . . ?
C40 C41 C36 123.9(10) . . ?
C40 C41 H41 118.1 . . ?
C43 C42 C39 119.3(10) . . ?
C47 C42 C39 124.8(10) . . ?
C47 C42 C43 115.9(10) . . ?
C42 C43 H43 119.4 . . ?
C44 C43 C42 121.3(11) . . ?
C44 C43 H43 119.4 . . ?
C43 C44 H44 119.0 . . ?
C43 C44 C45 122.0(10) . . ?
C45 C44 H44 119.0 . . ?
C44 C45 C48 123.3(12) . . ?
C46 C45 C44 116.6(10) . . ?
C46 C45 C48 120.2(12) . . ?
C45 C46 H46 118.6 . . ?
C45 C46 C47 122.8(10) . . ?
C47 C46 H46 118.6 . . ?
C42 C47 C46 121.3(10) . . ?
C42 C47 H47 119.3 . . ?
C46 C47 H47 119.3 . . ?
O7 C48 Cd2 64.5(5) . 1_455 ?
O7 C48 O8 121.0(10) . . ?
O7 C48 C45 122.3(12) . . ?
O8 C48 Cd2 56.5(5) . 1_455 ?
O8 C48 C45 116.4(13) . . ?
C45 C48 Cd2 172.2(11) . 1_455 ?
N2 C49 H49A 109.5 . . ?
N2 C49 H49B 109.5 . . ?
N2 C49 C50 110.7(8) . . ?
H49A C49 H49B 108.1 . . ?
C50 C49 H49A 109.5 . . ?
C50 C49 H49B 109.5 . . ?
C51 C50 C49 120.4(10) . . ?
C55 C50 C49 119.0(10) . . ?
C55 C50 C51 120.5(10) . . ?
C50 C51 H51 120.9 . . ?
C50 C51 C52 118.2(10) . . ?
C52 C51 H51 120.9 . . ?
C51 C52 H52 118.6 . . ?
C53 C52 C51 122.9(10) . . ?
C53 C52 H52 118.6 . . ?
C52 C53 C54 114.7(10) . . ?
C52 C53 C56 124.5(11) . . ?
C54 C53 C56 120.8(11) . . ?
C53 C54 H54 119.4 . . ?
C55 C54 C53 121.1(11) . . ?
C55 C54 H54 119.4 . . ?
C50 C55 C54 122.4(10) . . ?
C50 C55 H55 118.8 . . ?
C54 C55 H55 118.8 . . ?
C57 C56 C53 121.9(11) . . ?
C61 C56 C53 122.9(11) . . ?
C61 C56 C57 115.1(10) . . ?
C56 C57 H57 117.8 . . ?
C58 C57 C56 124.5(10) . . ?
C58 C57 H57 117.8 . . ?
C57 C58 H58 120.4 . . ?
C57 C58 C59 119.1(10) . . ?
C59 C58 H58 120.4 . . ?
C58 C59 C62 113.7(12) . . ?
C60 C59 C58 117.6(10) . . ?
C60 C59 C62 128.7(13) . . ?
C59 C60 H60 118.4 . . ?
C61 C60 C59 123.3(12) . . ?
C61 C60 H60 118.4 . . ?
C56 C61 H61 119.8 . . ?
C60 C61 C56 120.4(12) . . ?
C60 C61 H61 119.8 . . ?
O5 C62 Cd2 61.4(6) . 4_576 ?
O5 C62 C59 104.9(15) . . ?
O6 C62 Cd2 66.3(8) . 4_576 ?
O6 C62 O5 127.5(13) . . ?
O6 C62 C59 127.1(12) . . ?
C59 C62 Cd2 166.3(12) . 4_576 ?

loop_
_geom_bond_atom_site_label_1
_geom_bond_atom_site_label_2
_geom_bond_distance
_geom_bond_site_symmetry_2
_geom_bond_publ_flag
Cd1 O1 2.608(12) . ?
Cd1 O2 2.675(16) 2_545 ?
Cd1 O3 2.623(12) 3_666 ?
Cd1 O6 2.370(10) 1_554 ?
Cd1 O7 2.369(8) 3_566 ?
Cd2 O1 2.241(10) 4_676 ?
Cd2 O3 2.226(11) . ?
Cd2 O5 2.346(7) 4_675 ?
Cd2 O6 2.446(9) 4_675 ?
Cd2 O7 2.467(7) 1_655 ?
Cd2 O8 2.286(8) 1_655 ?
O1 C20 1.224(15) . ?
O2 C20 1.297(18) . ?
O3 C34 1.212(14) . ?
O4 C34 1.242(17) . ?
O5 C62 1.390(16) . ?
O6 C62 1.148(19) . ?
O7 C48 1.261(14) . ?
O8 C48 1.302(14) . ?
N1 C4 1.437(11) . ?
N1 C7 1.460(12) . ?
N1 C21 1.463(12) . ?
N2 C1 1.415(11) . ?
N2 C35 1.462(12) . ?
N2 C49 1.489(12) . ?
C1 H1 0.9800 . ?
C1 C2 1.572(13) . ?
C1 C6 1.538(13) . ?
C2 H2A 0.9700 . ?
C2 H2B 0.9700 . ?
C2 C3 1.555(13) . ?
C3 H3A 0.9700 . ?
C3 H3B 0.9700 . ?
C3 C4 1.556(13) . ?
C4 H4 0.9800 . ?
C4 C5 1.507(13) . ?
C5 H5A 0.9700 . ?
C5 H5B 0.9700 . ?
C5 C6 1.488(12) . ?
C6 H6A 0.9700 . ?
C6 H6B 0.9700 . ?
C7 H7A 0.9700 . ?
C7 H7B 0.9700 . ?
C7 C8 1.463(13) . ?
C8 C9 1.367(16) . ?
C8 C13 1.326(13) . ?
C9 H9 0.9300 . ?
C9 C10 1.392(16) . ?
C10 H10 0.9300 . ?
C10 C11 1.381(15) . ?
C11 C12 1.374(13) . ?
C11 C14 1.466(16) . ?
C12 H12 0.9300 . ?
C12 C13 1.411(14) . ?
C13 H13 0.9300 . ?
C14 C15 1.444(15) . ?
C14 C19 1.351(16) . ?
C15 H15 0.9300 . ?
C15 C16 1.333(16) . ?
C16 H16 0.9300 . ?
C16 C17 1.361(19) . ?
C17 C18 1.410(18) . ?
C17 C20 1.530(15) . ?
C18 H18 0.9300 . ?
C18 C19 1.382(17) . ?
C19 H19 0.9300 . ?
C21 H21A 0.9700 . ?
C21 H21B 0.9700 . ?
C21 C22 1.483(14) . ?
C22 C23 1.383(16) . ?
C22 C27 1.339(14) . ?
C23 H23 0.9300 . ?
C23 C24 1.371(17) . ?
C24 H24 0.9300 . ?
C24 C25 1.373(15) . ?
C25 C26 1.368(14) . ?
C25 C28 1.479(15) . ?
C26 H26 0.9300 . ?
C26 C27 1.422(15) . ?
C27 H27 0.9300 . ?
C28 C29 1.334(15) . ?
C28 C33 1.360(16) . ?
C29 H29 0.9300 . ?
C29 C30 1.375(17) . ?
C30 H30 0.9300 . ?
C30 C31 1.314(18) . ?
C31 C32 1.470(17) . ?
C31 C34 1.532(14) . ?
C32 H32 0.9300 . ?
C32 C33 1.377(16) . ?
C33 H33 0.9300 . ?
C35 H35A 0.9700 . ?
C35 H35B 0.9700 . ?
C35 C36 1.511(14) . ?
C36 C37 1.310(14) . ?
C36 C41 1.414(15) . ?
C37 H37 0.9300 . ?
C37 C38 1.390(15) . ?
C38 H38 0.9300 . ?
C38 C39 1.365(15) . ?
C39 C40 1.392(14) . ?
C39 C42 1.514(14) . ?
C40 H40 0.9300 . ?
C40 C41 1.325(15) . ?
C41 H41 0.9300 . ?
C42 C43 1.441(14) . ?
C42 C47 1.376(14) . ?
C43 H43 0.9300 . ?
C43 C44 1.339(15) . ?
C44 H44 0.9300 . ?
C44 C45 1.403(14) . ?
C45 C46 1.364(14) . ?
C45 C48 1.460(14) . ?
C46 H46 0.9300 . ?
C46 C47 1.376(14) . ?
C47 H47 0.9300 . ?
C49 H49A 0.9700 . ?
C49 H49B 0.9700 . ?
C49 C50 1.523(13) . ?
C50 C51 1.358(13) . ?
C50 C55 1.327(13) . ?
C51 H51 0.9300 . ?
C51 C52 1.404(13) . ?
C52 H52 0.9300 . ?
C52 C53 1.382(14) . ?
C53 C54 1.421(14) . ?
C53 C56 1.478(14) . ?
C54 H54 0.9300 . ?
C54 C55 1.349(13) . ?
C55 H55 0.9300 . ?
C56 C57 1.435(14) . ?
C56 C61 1.388(15) . ?
C57 H57 0.9300 . ?
C57 C58 1.297(13) . ?
C58 H58 0.9300 . ?
C58 C59 1.406(14) . ?
C59 C60 1.378(14) . ?
C59 C62 1.564(18) . ?
C60 H60 0.9300 . ?
C60 C61 1.335(14) . ?
C61 H61 0.9300 . ?

loop_
_geom_torsion_atom_site_label_1
_geom_torsion_atom_site_label_2
_geom_torsion_atom_site_label_3
_geom_torsion_atom_site_label_4
_geom_torsion
_geom_torsion_site_symmetry_1
_geom_torsion_site_symmetry_2
_geom_torsion_site_symmetry_3
_geom_torsion_site_symmetry_4
_geom_torsion_publ_flag
Cd1 O1 C20 O2 -142(2) . . . . ?
Cd1 O1 C20 C17 16(3) . . . . ?
Cd1 O3 C34 O4 144(2) 3_666 . . . ?
Cd1 O3 C34 C31 -23(4) 3_666 . . . ?
Cd1 O4 C34 O3 -45(3) 4_676 . . . ?
Cd1 O4 C34 C31 120.0(16) 4_676 . . . ?
Cd1 O6 C62 Cd2 95.1(11) 1_556 . . 4_576 ?
Cd1 O6 C62 O5 100.5(15) 1_556 . . . ?
Cd1 O6 C62 C59 -88.2(17) 1_556 . . . ?
Cd1 O7 C48 Cd2 -92.8(9) 3_566 . . 1_455 ?
Cd1 O7 C48 O8 -95.9(12) 3_566 . . . ?
Cd1 O7 C48 C45 91.5(12) 3_566 . . . ?
Cd2 O1 C20 O2 24(2) 4_575 . . . ?
Cd2 O1 C20 C17 -178.7(9) 4_575 . . . ?
Cd2 O3 C34 O4 -11.0(18) . . . . ?
Cd2 O3 C34 C31 -177.7(8) . . . . ?
Cd2 O5 C62 O6 -5.7(15) 4_576 . . . ?
Cd2 O5 C62 C59 -178.6(7) 4_576 . . . ?
Cd2 O6 C62 O5 5.5(14) 4_576 . . . ?
Cd2 O6 C62 C59 176.8(11) 4_576 . . . ?
Cd2 O7 C48 O8 -3.1(10) 1_455 . . . ?
Cd2 O7 C48 C45 -175.7(9) 1_455 . . . ?
Cd2 O8 C48 O7 3.4(10) 1_455 . . . ?
Cd2 O8 C48 C45 176.4(7) 1_455 . . . ?
N1 C4 C5 C6 -174.9(8) . . . . ?
N1 C7 C8 C9 120.1(13) . . . . ?
N1 C7 C8 C13 -58.6(15) . . . . ?
N1 C21 C22 C23 149.3(10) . . . . ?
N1 C21 C22 C27 -31.7(14) . . . . ?
N2 C1 C2 C3 174.1(8) . . . . ?
N2 C1 C6 C5 -174.2(8) . . . . ?
N2 C35 C36 C37 -49.2(14) . . . . ?
N2 C35 C36 C41 132.1(11) . . . . ?
N2 C49 C50 C51 127.0(10) . . . . ?
N2 C49 C50 C55 -55.4(14) . . . . ?
C1 N2 C35 C36 -68.6(11) . . . . ?
C1 N2 C49 C50 148.5(9) . . . . ?
C1 C2 C3 C4 60.2(11) . . . . ?
C2 C1 C6 C5 57.6(11) . . . . ?
C2 C3 C4 N1 175.7(9) . . . . ?
C2 C3 C4 C5 -55.8(11) . . . . ?
C3 C4 C5 C6 55.3(12) . . . . ?
C4 N1 C7 C8 153.9(9) . . . . ?
C4 N1 C21 C22 -73.3(10) . . . . ?
C4 C5 C6 C1 -57.5(12) . . . . ?
C6 C1 C2 C3 -60.0(11) . . . . ?
C7 N1 C4 C3 46.9(13) . . . . ?
C7 N1 C4 C5 -80.2(11) . . . . ?
C7 N1 C21 C22 151.2(8) . . . . ?
C7 C8 C9 C10 -177.6(13) . . . . ?
C7 C8 C13 C12 176.9(11) . . . . ?
C8 C9 C10 C11 0(3) . . . . ?
C9 C8 C13 C12 -2(2) . . . . ?
C9 C10 C11 C12 0(2) . . . . ?
C9 C10 C11 C14 178.1(14) . . . . ?
C10 C11 C12 C13 -0.8(19) . . . . ?
C10 C11 C14 C15 18(2) . . . . ?
C10 C11 C14 C19 -157.3(15) . . . . ?
C11 C12 C13 C8 2(2) . . . . ?
C11 C14 C15 C16 -175.8(13) . . . . ?
C11 C14 C19 C18 174.0(14) . . . . ?
C12 C11 C14 C15 -164.5(13) . . . . ?
C12 C11 C14 C19 20(2) . . . . ?
C13 C8 C9 C10 1(2) . . . . ?
C14 C11 C12 C13 -178.7(12) . . . . ?
C14 C15 C16 C17 -1(2) . . . . ?
C15 C14 C19 C18 -2(2) . . . . ?
C15 C16 C17 C18 3(2) . . . . ?
C15 C16 C17 C20 168.2(13) . . . . ?
C16 C17 C18 C19 -5(2) . . . . ?
C16 C17 C20 O1 8(2) . . . . ?
C16 C17 C20 O2 167.1(15) . . . . ?
C17 C18 C19 C14 4(2) . . . . ?
C18 C17 C20 O1 173.2(13) . . . . ?
C18 C17 C20 O2 -28(2) . . . . ?
C19 C14 C15 C16 0(2) . . . . ?
C20 C17 C18 C19 -170.9(13) . . . . ?
C21 N1 C4 C3 -86.1(11) . . . . ?
C21 N1 C4 C5 146.7(8) . . . . ?
C21 N1 C7 C8 -72.3(11) . . . . ?
C21 C22 C23 C24 -178.5(12) . . . . ?
C21 C22 C27 C26 -177.4(11) . . . . ?
C22 C23 C24 C25 -5(2) . . . . ?
C23 C22 C27 C26 1.8(18) . . . . ?
C23 C24 C25 C26 2(2) . . . . ?
C23 C24 C25 C28 -174.7(13) . . . . ?
C24 C25 C26 C27 1.8(19) . . . . ?
C24 C25 C28 C29 -30(2) . . . . ?
C24 C25 C28 C33 149.1(14) . . . . ?
C25 C26 C27 C22 -4.0(19) . . . . ?
C25 C28 C29 C30 -177.2(13) . . . . ?
C25 C28 C33 C32 -178.1(12) . . . . ?
C26 C25 C28 C29 153.0(13) . . . . ?
C26 C25 C28 C33 -27.6(18) . . . . ?
C27 C22 C23 C24 2.3(19) . . . . ?
C28 C25 C26 C27 178.7(11) . . . . ?
C28 C29 C30 C31 -3(3) . . . . ?
C29 C28 C33 C32 1.4(19) . . . . ?
C29 C30 C31 C32 -2(2) . . . . ?
C29 C30 C31 C34 -164.0(14) . . . . ?
C30 C31 C32 C33 6.1(19) . . . . ?
C30 C31 C34 O3 -9(2) . . . . ?
C30 C31 C34 O4 -176.7(15) . . . . ?
C31 C32 C33 C28 -6(2) . . . . ?
C32 C31 C34 O3 -170.9(11) . . . . ?
C32 C31 C34 O4 21.5(19) . . . . ?
C33 C28 C29 C30 3(2) . . . . ?
C34 C31 C32 C33 170.7(11) . . . . ?
C35 N2 C1 C2 -83.4(11) . . . . ?
C35 N2 C1 C6 153.4(8) . . . . ?
C35 N2 C49 C50 -76.7(10) . . . . ?
C35 C36 C37 C38 179.5(11) . . . . ?
C35 C36 C41 C40 179.8(11) . . . . ?
C36 C37 C38 C39 3(2) . . . . ?
C37 C36 C41 C40 1.1(19) . . . . ?
C37 C38 C39 C40 -3(2) . . . . ?
C37 C38 C39 C42 176.0(12) . . . . ?
C38 C39 C40 C41 2.6(18) . . . . ?
C38 C39 C42 C43 31.3(17) . . . . ?
C38 C39 C42 C47 -151.6(12) . . . . ?
C39 C40 C41 C36 -2(2) . . . . ?
C39 C42 C43 C44 -178.7(11) . . . . ?
C39 C42 C47 C46 178.9(10) . . . . ?
C40 C39 C42 C43 -149.4(11) . . . . ?
C40 C39 C42 C47 27.7(17) . . . . ?
C41 C36 C37 C38 -1.7(19) . . . . ?
C42 C39 C40 C41 -176.7(11) . . . . ?
C42 C43 C44 C45 -2(2) . . . . ?
C43 C42 C47 C46 -4.0(17) . . . . ?
C43 C44 C45 C46 -0.9(18) . . . . ?
C43 C44 C45 C48 177.3(11) . . . . ?
C44 C45 C46 C47 0.9(17) . . . . ?
C44 C45 C48 O7 168.4(11) . . . . ?
C44 C45 C48 O8 -4.6(15) . . . . ?
C45 C46 C47 C42 1.7(18) . . . . ?
C46 C45 C48 O7 -13.5(15) . . . . ?
C46 C45 C48 O8 173.6(10) . . . . ?
C47 C42 C43 C44 3.9(18) . . . . ?
C48 C45 C46 C47 -177.3(10) . . . . ?
C49 N2 C1 C2 48.2(12) . . . . ?
C49 N2 C1 C6 -74.9(10) . . . . ?
C49 N2 C35 C36 156.2(8) . . . . ?
C49 C50 C51 C52 -179.3(10) . . . . ?
C49 C50 C55 C54 -177.8(10) . . . . ?
C50 C51 C52 C53 -2.6(18) . . . . ?
C51 C50 C55 C54 -0.2(19) . . . . ?
C51 C52 C53 C54 -0.5(18) . . . . ?
C51 C52 C53 C56 179.2(11) . . . . ?
C52 C53 C54 C55 3.4(17) . . . . ?
C52 C53 C56 C57 -28.0(18) . . . . ?
C52 C53 C56 C61 152.4(13) . . . . ?
C53 C54 C55 C50 -3.2(19) . . . . ?
C53 C56 C57 C58 180.0(11) . . . . ?
C53 C56 C61 C60 178.9(11) . . . . ?
C54 C53 C56 C57 151.7(11) . . . . ?
C54 C53 C56 C61 -27.8(17) . . . . ?
C55 C50 C51 C52 3.1(17) . . . . ?
C56 C53 C54 C55 -176.3(11) . . . . ?
C56 C57 C58 C59 2.0(18) . . . . ?
C57 C56 C61 C60 -0.7(17) . . . . ?
C57 C58 C59 C60 -2.4(17) . . . . ?
C57 C58 C59 C62 175.5(10) . . . . ?
C58 C59 C60 C61 1.3(19) . . . . ?
C58 C59 C62 Cd2 -178(3) . . . 4_576 ?
C58 C59 C62 O5 -173.1(9) . . . . ?
C58 C59 C62 O6 14.0(19) . . . . ?
C59 C60 C61 C56 0(2) . . . . ?
C60 C59 C62 Cd2 -1(4) . . . 4_576 ?
C60 C59 C62 O5 4.6(16) . . . . ?
C60 C59 C62 O6 -168.3(14) . . . . ?
C61 C56 C57 C58 -0.4(18) . . . . ?
C62 C59 C60 C61 -176.2(11) . . . . ?
